data_2011719
loop_
_publ_author_name
'Rolland, Marc'
'Jenhi, Aicha'
'Lavergne, Jean-Pierre'
'Martinez, Jean'
'Hasnaoui, A\"issa'

_publ_section_title
;
 Dim\'ethyl
 3-benzyl-2-(4-m\'ethyl-2,5-dioxoimidazolidin-1-yl)butanedioate
;
_journal_issue 1
_journal_name_full 'Acta Crystallographica Section C'
_journal_page_first 62
_journal_page_last 63
_journal_paper_doi 10.1107/S0108270100010830
_journal_volume 57
_journal_year 2001
_chemical_formula_moiety 'C17 H20 N2 O6'
_chemical_formula_sum 'C17 H20 N2 O6'
_chemical_formula_weight 348.355
_chemical_name_systematic
;
Dimethyl 3-benzyl-2-(4-methyl-2,5-dioxoimidazolidin-1-yl)butanedioate
;
_space_group_IT_number 4
_symmetry_cell_setting monoclinic
_symmetry_space_group_name_Hall 'P 2yb'
_symmetry_space_group_name_H-M 'P 1 21 1'
_cell_angle_alpha 90
_cell_angle_beta 99.380(2)
_cell_angle_gamma 90
_cell_formula_units_Z 4
_cell_length_a 11.0323(7)
_cell_length_b 11.7742(4)
_cell_length_c 14.1121(9)
_cell_measurement_reflns_used 12894
_cell_measurement_temperature 298
_cell_measurement_theta_max 26.27
_cell_measurement_theta_min 1.00
_cell_volume 1808.60(17)
_computing_data_collection 'KappaCCD software'
_computing_data_reduction 'DENZO and SCALEPAK (Otwinowski & Minor, 1997)'
_computing_molecular_graphics 'ORTEPII (Johnson, 1976)'
_computing_publication_material 'maXus (Mackay et al., 1999)'
_computing_structure_refinement 'maXus (Mackay et al., 1999)'
_computing_structure_solution 'SIR92 (Altomare et al., 1994)'
_diffrn_measurement_device KappaCCD
_diffrn_measurement_method '\f scan'
_diffrn_radiation_source 'X-ray tube'
_diffrn_radiation_type MoK\a
_diffrn_radiation_wavelength .71073
_diffrn_reflns_av_R_equivalents .055
_diffrn_reflns_limit_h_max 13
_diffrn_reflns_limit_h_min -13
_diffrn_reflns_limit_k_max 13
_diffrn_reflns_limit_k_min -12
_diffrn_reflns_limit_l_max 17
_diffrn_reflns_limit_l_min -16
_diffrn_reflns_number 11340
_diffrn_reflns_theta_max 26.27
_exptl_absorpt_coefficient_mu .098
_exptl_absorpt_correction_type none
_exptl_crystal_colour Colourless'
_exptl_crystal_density_diffrn 1.279
_exptl_crystal_density_method 'not measured'
_exptl_crystal_description Prism
_exptl_crystal_F_000 736
_exptl_crystal_size_max .32
_exptl_crystal_size_mid .27
_exptl_crystal_size_min .10
_refine_diff_density_max .17
_refine_diff_density_min -.16
_refine_ls_abs_structure_details
;
?
;
_refine_ls_extinction_method none
_refine_ls_goodness_of_fit_all 1.215
_refine_ls_goodness_of_fit_ref 1.241
_refine_ls_hydrogen_treatment constr
_refine_ls_matrix_type full
_refine_ls_number_parameters 374
_refine_ls_number_reflns 3033
_refine_ls_R_factor_all .069
_refine_ls_R_factor_gt .052
_refine_ls_shift/su_max .004
_refine_ls_shift/su_mean .001
_refine_ls_structure_factor_coef F^2^
_refine_ls_weighting_details 'w = 1/[s^2^(Fo^2^) + 0.03Fo^2^]'
_refine_ls_weighting_scheme calc
_refine_ls_wR_factor_ref .048
_reflns_number_gt 3033
_reflns_number_total 3708
_reflns_threshold_expression I>2.5\s(I)
_cod_data_source_file gs1100.cif
_cod_data_source_block II
_cod_depositor_comments
;
The following automatic conversions were performed:
'_symmetry_cell_setting' value 'Monoclinic' changed to 'monoclinic'
according to '/home/saulius/struct/CIF-dictionaries/cif_core.dic'
dictionary named 'cif_core.dic' version 2.4.1 from 2010-06-29.

Automatic conversion script
Id: cif_fix_enum 1527 2010-12-29 10:47:43Z saulius 

The following automatic conversions were performed:

'_atom_site_adp_type' tag value 'Uij' was replaced with 'Uani' value
50 times.

Automatic conversion script
Id: cif_fix_values 1646 2011-03-28 12:23:43Z adriana 

The following automatic conversions were performed:

'_symmetry_cell_setting' value 'Monoclinic' changed to 'monoclinic'
according to /home/saulius/struct/CIF-dictionaries/cif_core.dic
dictionary named 'cif_core.dic' version 2.4.1 from 2010-06-29.

Automatic conversion script
Id: cif_fix_values 1715 2011-07-08 13:25:40Z adriana 
;
_cod_original_cell_volume 1808.6(2)
_cod_original_sg_symbol_H-M 'P 21'
_cod_database_code 2011719
_cod_database_fobs_code 2011719

loop_
_symmetry_equiv_pos_as_xyz
+X,+Y,+Z
'-X,+Y+ 1/2,-Z'

loop_
_atom_site_label
_atom_site_fract_x
_atom_site_fract_y
_atom_site_fract_z
_atom_site_U_iso_or_equiv
_atom_site_adp_type
_atom_site_occupancy
O1A .33898(7) .5013(2) .25187(5) .0595(5) Uani 1.00
O2A .17861(7) .55186(9) .32227(5) .0557(4) Uani 1.00
O3A .40650(10) .89480(10) .35387(8) .1398(8) Uani 1.00
O4A .41121(7) .71070(10) .37530(5) .0713(5) Uani 1.00
O5A .35876(9) .88290(10) .11625(7) .1178(7) Uani 1.00
O6A .05453(7) .94169(9) .29109(5) .0626(5) Uani 1.00
N18A .12957(8) 1.05420(10) .18050(6) .0571(5) Uani 1.00
N19A .21122(8) .88505(9) .21295(6) .0505(5) Uani 1.00
C1A .36370(10) .80580(10) .33741(8) .0619(7) Uani 1.00
C2A .24380(9) .78320(10) .26848(7) .0450(5) Uani 1.00
C3A .24478(9) .67660(10) .20630(6) .0407(5) Uani 1.00
C4A .25000(10) .57160(10) .26819(7) .0426(6) Uani 1.00
C5A .12580(10) .66950(10) .13152(7) .0525(6) Uani 1.00
C6A .12154(9) .56720(10) .06741(6) .0449(6) Uani 1.00
C7A .06794(9) .46760(10) .08968(7) .0559(7) Uani 1.00
C8A .06800(10) .37090(10) .03286(7) .0594(7) Uani 1.00
C9A .12110(10) .37540(10) -.04823(7) .0586(7) Uani 1.00
C10A .17460(10) .47540(10) -.07171(7) .0603(7) Uani 1.00
C11A .17450(10) .56990(10) -.01526(7) .0516(6) Uani 1.00
C12A .27460(10) .92820(10) .14554(8) .0698(7) Uani 1.00
C13A .22060(10) 1.04390(10) .11681(8) .0663(7) Uani 1.00
C14A .12206(9) .96180(10) .23371(7) .0463(6) Uani 1.00
C15A .31470(10) 1.13550(10) .12860(10) .1067(9) Uani 1.00
C16A .52490(10) .7200(2) .44449(9) .1010(10) Uani 1.00
C17A .34400(10) .39570(10) .30520(10) .1030(10) Uani 1.00
O1B .65409(7) .65575(6) .24134(5) .0643(5) Uani 1.00
O2B .80389(7) .60680(10) .16013(5) .0705(5) Uani 1.00
O3B .59637(8) .26510(10) .10461(6) .0871(6) Uani 1.00
O4B .57374(7) .45290(10) .11556(5) .0659(5) Uani 1.00
O5B .60220(7) .25260(10) .33151(6) .0887(5) Uani 1.00
O6B .95963(7) .23090(9) .21082(5) .0573(4) Uani 1.00
N18B .86741(8) .10710(10) .30372(6) .0567(5) Uani 1.00
N19B .77533(7) .26960(9) .26239(5) .0460(5) Uani 1.00
C1B .63030(10) .35690(10) .13773(8) .0563(7) Uani 1.00
C2B .74760(10) .37500(10) .20979(6) .0451(6) Uani 1.00
C3B .74609(9) .47730(10) .27654(6) .0436(6) Uani 1.00
C4B .73890(10) .58430(10) .21816(7) .0499(6) Uani 1.00
C5B .86520(10) .48220(10) .35164(7) .0584(7) Uani 1.00
C6B .87100(10) .58300(10) .41788(7) .0526(6) Uani 1.00
C7B .92370(10) .68450(10) .39594(8) .0639(7) Uani 1.00
C8B .92760(10) .77590(10) .45667(9) .0724(8) Uani 1.00
C9B .87850(10) .77060(10) .53949(8) .0682(8) Uani 1.00
C10B .82630(10) .67150(10) .56267(8) .0693(8) Uani 1.00
C11B .82260(10) .57690(10) .50213(8) .0645(7) Uani 1.00
C12B .69780(10) .21490(10) .31381(7) .0586(6) Uani 1.00
C13B .75430(10) .10190(10) .34394(7) .0568(6) Uani 1.00
C14B .87820(10) .20120(10) .25436(7) .0463(6) Uani 1.00
C15B .77410(10) .08570(10) .45088(8) .0911(9) Uani 1.00
C16B .46180(10) .44990(10) .04577(8) .0742(8) Uani 1.00
C17B .6411(2) .7628(2) .19120(10) .1210(10) Uani 1.00
H2A .182342 .767632 .307673 .065032 Uiso 1.00
H3A .314503 .678436 .173547 .059079 Uiso 1.00
H5A1 .121008 .737295 .093232 .071957 Uiso 1.00
H5A2 .057752 .667181 .166032 .071957 Uiso 1.00
H7A .029232 .465611 .145854 .076515 Uiso 1.00
H8A .031778 .301480 .050404 .078979 Uiso 1.00
H9A .121171 .309928 -.088807 .076866 Uiso 1.00
H10A .212069 .478091 -.128458 .078865 Uiso 1.00
H11A .211249 .639149 -.032691 .071694 Uiso 1.00
H13A .180187 1.046887 .051233 .086387 Uiso 1.00
H15A1 .276218 1.206913 .109539 .126568 Uiso 1.00
H15A2 .375349 1.118896 .088973 .126568 Uiso 1.00
H15A3 .353410 1.139753 .194582 .126568 Uiso 1.00
H16A1 .550634 .645629 .467310 .115766 Uiso 1.00
H16A2 .511155 .766456 .497647 .115766 Uiso 1.00
H16A3 .587559 .753776 .413808 .115766 Uiso 1.00
H17A1 .410637 .350123 .290413 .124271 Uiso 1.00
H17A2 .268006 .355635 .286982 .124271 Uiso 1.00
H17A3 .356206 .411022 .372902 .124271 Uiso 1.00
H18A .077676 1.118517 .186065 .076786 Uiso 1.00
H2B .811587 .391652 .173224 .064361 Uiso 1.00
H3B .676350 .471870 .309050 .063546 Uiso 1.00
H5BA .933227 .484554 .317066 .076473 Uiso 1.00
H5BB .868940 .413468 .388653 .076473 Uiso 1.00
H7B .957771 .690343 .337737 .082441 Uiso 1.00
H8B .965638 .844730 .439785 .091550 Uiso 1.00
H9B .880781 .835390 .581013 .086752 Uiso 1.00
H10B .791702 .666893 .620740 .088845 Uiso 1.00
H11B .786154 .507278 .518931 .082101 Uiso 1.00
H13B .705169 .039184 .316375 .075802 Uiso 1.00
H15B1 .810133 .012547 .466741 .110110 Uiso 1.00
H15B2 .696692 .090614 .473331 .110110 Uiso 1.00
H15B3 .828166 .143872 .480960 .110110 Uiso 1.00
H16B1 .428736 .525200 .035644 .097248 Uiso 1.00
H16B2 .402848 .401852 .069104 .097248 Uiso 1.00
H16B3 .479729 .420249 -.013777 .097248 Uiso 1.00
H17B1 .578636 .807324 .213727 .155445 Uiso 1.00
H17B2 .617967 .748973 .123604 .155445 Uiso 1.00
H17B3 .717622 .803258 .202493 .155445 Uiso 1.00
H18B .930610 .050358 .309168 .070012 Uiso 1.00

loop_
_atom_site_aniso_label
_atom_site_aniso_U_11
_atom_site_aniso_U_22
_atom_site_aniso_U_33
_atom_site_aniso_U_12
_atom_site_aniso_U_13
_atom_site_aniso_U_23
O1A .0625(5) .0456(5) .0705(5) -.0262(4) .0231(4) -.0118(4)
O2A .0549(5) .0561(5) .0567(4) -.0112(4) .0211(4) -.0055(4)
O3A .1211(9) .0672(7) .2110(10) .0242(6) -.0665(8) .0154(7)
O4A .0590(5) .0744(7) .0739(5) -.0091(5) -.0182(4) .0033(5)
O5A .1083(7) .0745(6) .1799(9) -.0392(6) .1028(7) -.0396(6)
O6A .0635(5) .0544(5) .0724(5) -.0180(4) .0351(4) -.0059(4)
N18A .0566(6) .0385(6) .0760(6) -.0116(5) .0252(5) -.0061(5)
N19A .0514(5) .0353(5) .0652(5) -.0123(4) .0236(4) -.0025(4)
C1A .0579(7) .0550(8) .0705(8) -.0031(7) .0103(6) .0164(6)
C2A .0368(6) .0477(7) .0500(6) -.0095(5) .0113(5) .0025(5)
C3A .0408(6) .0365(6) .0438(5) -.0065(5) .0085(4) .0027(4)
C4A .0409(5) .0406(7) .0445(5) -.0103(5) .0020(5) .0050(5)
C5A .0445(6) .0580(8) .0520(6) -.0146(6) -.0024(5) -.0008(5)
C6A .0397(6) .0479(7) .0440(6) -.0096(5) -.0042(5) -.0008(5)
C7A .0475(7) .0673(9) .0511(6) .0085(6) .0098(5) .0049(6)
C8A .0622(8) .0515(8) .0625(7) .0076(6) .0070(6) .0110(6)
C9A .0558(7) .0605(8) .0565(7) .0021(6) .0005(5) .0121(6)
C10A .0584(7) .0752(9) .0465(6) -.0016(7) .0087(5) .0022(6)
C11A .0506(7) .0559(8) .0470(6) .0030(6) .0046(5) -.0064(5)
C12A .0633(7) .0505(7) .0985(9) -.0123(6) .0426(7) -.0114(6)
C13A .0608(7) .0510(8) .0885(8) -.0117(6) .0293(6) -.0091(6)
C14A .0451(5) .0406(7) .0526(6) -.0083(5) .0134(5) .0057(5)
C15A .0718(8) .0555(8) .1940(10) .0012(6) .0518(9) -.0262(8)
C16A .0592(8) .164(2) .0754(8) -.0092(9) -.0198(7) .0146(9)
C17A .1140(10) .0650(10) .1300(10) -.0571(9) .0412(9) -.0273(9)
O1B .0586(5) .0515(5) .0840(5) -.0237(4) .0306(4) -.0193(4)
O2B .0606(5) .0642(6) .0883(5) -.0153(4) .0355(4) -.0204(4)
O3B .0908(6) .0631(6) .1006(6) .0042(5) -.0103(5) .0077(5)
O4B .0518(5) .0749(6) .0660(5) -.0258(5) -.0109(4) .0106(4)
O5B .0577(5) .0849(6) .1272(7) -.0329(4) .0492(5) -.0459(5)
O6B .0544(4) .0469(4) .0717(4) -.0142(4) .0318(4) -.0084(3)
N18B .0541(6) .0483(6) .0673(6) -.0203(5) .0254(4) -.0124(5)
N19B .0421(9) .0368(5) .0600(5) -.0089(4) .0179(4) -.0097(4)
C1B .0463(9) .0619(8) .0595(7) -.0017(6) .0126(5) -.0045(6)
C2B .0452(6) .0379(6) .0511(6) -.0086(5) .0109(5) -.0093(5)
C3B .0347(6) .0487(7) .0462(6) -.0116(5) .0074(4) -.0065(5)
C4B .0404(9) .0443(7) .0639(7) -.0092(5) .0138(5) -.0073(5)
C5B .0555(7) .0509(8) .0650(7) -.0129(6) -.0018(5) .0005(6)
C6B .0428(6) .0573(8) .0549(7) -.0093(6) -.0010(5) .0005(6)
C7B .0583(8) .0663(9) .0668(7) .0038(7) .0166(6) .0037(7)
C8B .0650(9) .0665(9) .0843(9) .0137(7) .0141(7) .0048(7)
C9B .0640(8) .0672(9) .0698(8) -.0061(7) -.0007(6) .0114(7)
C10B .0745(9) .0780(10) .0531(7) -.0022(8) .0045(6) -.0034(7)
C11B .0698(8) .0621(8) .0565(7) .0007(7) -.0082(6) -.0087(6)
C12B .0526(9) .0530(7) .0699(7) -.0137(5) .0198(5) -.0136(5)
C13B .0600(7) .0486(7) .0635(7) -.0101(5) .0254(5) -.0132(5)
C14B .0463(9) .0379(7) .0530(6) -.0095(5) .0070(5) .0033(5)
C15B .1080(10) .0900(10) .0761(8) -.0465(8) .0380(7) -.0302(7)
C16B .0539(7) .0990(10) .0647(7) -.0171(7) -.0087(6) -.0044(7)
C17B .1250(10) .0720(10) .1730(10) -.0510(10) .0820(10) -.0650(10)

loop_
_atom_type_symbol
_atom_type_description
_atom_type_scat_dispersion_real
_atom_type_scat_dispersion_imag
_atom_type_scat_source
'C ' 'C ' .0033 .0016 'Waasmaier & Kirfel, 1995'
'H ' 'H ' .0000 .0000 'Waasmaier & Kirfel, 1995'
'O ' 'O ' .0106 .0060 'Waasmaier & Kirfel, 1995'
'N ' 'N ' .0061 .0033 'Waasmaier & Kirfel, 1995'

loop_
_geom_angle_atom_site_label_1
_geom_angle_atom_site_label_2
_geom_angle_atom_site_label_3
_geom_angle
_geom_angle_publ_flag
C4A O1A C17A 114.20(10) ?
C1A O4A C16A 116.8(2) ?
C13A N18A C14A 113.00(10) ?
C2A N19A C12A 125.20(10) ?
C2A N19A C14A 122.90(10) ?
C12A N19A C14A 111.20(10) ?
O3A C1A O4A 124.6(2) ?
O3A C1A C2A 124.5(2) ?
O4A C1A C2A 110.9(2) ?
N19A C2A C1A 108.20(10) yes
N19A C2A C3A 113.20(10) yes
C1A C2A C3A 114.80(10) yes
C2A C3A C4A 110.10(10) yes
C2A C3A C5A 110.50(10) yes
C4A C3A C5A 107.40(10) yes
O1A C4A O2A 124.40(10) ?
O1A C4A C3A 111.70(10) ?
O2A C4A C3A 123.80(10) ?
C3A C5A C6A 113.20(10) ?
C5A C6A C7A 121.30(10) ?
C5A C6A C11A 120.7(2) ?
C7A C6A C11A 118.00(10) ?
C6A C7A C8A 121.70(10) ?
C7A C8A C9A 119.4(2) ?
C8A C9A C10A 119.3(2) ?
C9A C10A C11A 120.90(10) ?
C6A C11A C10A 120.7(2) ?
O5A C12A N19A 125.9(2) ?
O5A C12A C13A 126.8(2) ?
N19A C12A C13A 107.30(10) ?
N18A C13A C12A 101.00(10) ?
N18A C13A C15A 114.2(2) ?
C12A C13A C15A 112.80(10) ?
O6A C14A N18A 129.70(10) ?
O6A C14A N19A 122.9(2) ?
N18A C14A N19A 107.40(10) ?
C4B O1B C17B 116.60(10) ?
C1B O4B C16B 117.50(10) ?
C13B N18B C14B 113.30(10) ?
C2B N19B C12B 125.10(10) ?
C2B N19B C14B 123.50(10) ?
C12B N19B C14B 110.70(10) ?
O3B C1B O4B 125.0(2) ?
O3B C1B C2B 123.9(2) ?
O4B C1B C2B 111.1(2) ?
N19B C2B C1B 107.90(10) yes
N19B C2B C3B 112.30(10) yes
C1B C2B C3B 115.30(10) yes
C2B C3B C4B 109.10(10) yes
C2B C3B C5B 110.90(10) yes
C4B C3B C5B 107.90(10) yes
O1B C4B O2B 123.2(2) ?
O1B C4B C3B 111.70(10) ?
O2B C4B C3B 125.1(2) ?
C3B C5B C6B 113.60(10) ?
C5B C6B C7B 121.2(2) ?
C5B C6B C11B 120.7(2) ?
C7B C6B C11B 118.1(2) ?
C6B C7B C8B 120.6(2) ?
C7B C8B C9B 121.4(2) ?
C8B C9B C10B 119.1(2) ?
C9B C10B C11B 120.3(2) ?
C6B C11B C10B 120.5(2) ?
O5B C12B N19B 125.3(2) ?
O5B C12B C13B 127.3(2) ?
N19B C12B C13B 107.50(10) ?
N18B C13B C12B 101.40(10) ?
N18B C13B C15B 113.90(10) ?
C12B C13B C15B 112.50(10) ?
O6B C14B N18B 129.9(2) ?
O6B C14B N19B 123.00(10) ?
N18B C14B N19B 107.10(10) ?

loop_
_geom_bond_atom_site_label_1
_geom_bond_atom_site_label_2
_geom_bond_site_symmetry_1
_geom_bond_site_symmetry_2
_geom_bond_distance
_geom_bond_publ_flag
O1A C4A . . 1.3320(10) ?
O1A C17A . . 1.4470(10) ?
O2A C4A . . 1.2060(10) ?
O3A C1A . . 1.157(2) ?
O4A C1A . . 1.3120(10) ?
O4A C16A . . 1.4620(10) ?
O5A C12A . . 1.2000(10) ?
O6A C14A . . 1.2090(10) ?
N18A C13A . . 1.4570(10) ?
N18A C14A . . 1.3330(10) ?
N19A C2A . . 1.4450(10) yes
N19A C12A . . 1.3670(10) ?
N19A C14A . . 1.4020(10) ?
C1A C2A . . 1.533(2) yes
C2A C3A . . 1.5320(10) yes
C3A C4A . . 1.5090(10) yes
C3A C5A . . 1.5470(10) yes
C5A C6A . . 1.5020(10) yes
C6A C7A . . 1.3730(10) ?
C6A C11A . . 1.3880(10) ?
C7A C8A . . 1.392(2) ?
C8A C9A . . 1.3690(10) ?
C9A C10A . . 1.381(2) ?
C10A C11A . . 1.369(2) ?
C12A C13A . . 1.515(2) ?
C13A C15A . . 1.485(2) ?
O1B C4B . . 1.3380(10) ?
O1B C17B . . 1.441(2) ?
O2B C4B . . 1.2030(10) ?
O3B C1B . . 1.2120(10) ?
O4B C1B . . 1.3050(10) ?
O4B C16B . . 1.4480(10) ?
O5B C12B . . 1.2080(10) ?
O6B C14B . . 1.2190(10) ?
N18B C13B . . 1.4540(10) ?
N18B C14B . . 1.3260(10) ?
N19B C2B . . 1.4530(10) yes
N19B C12B . . 1.3700(10) ?
N19B C14B . . 1.4110(10) ?
C1B C2B . . 1.5240(10) yes
C2B C3B . . 1.5310(10) yes
C3B C4B . . 1.5010(10) yes
C3B C5B . . 1.5480(10) yes
C5B C6B . . 1.5070(10) yes
C6B C7B . . 1.385(2) yes
C6B C11B . . 1.382(2) ?
C7B C8B . . 1.373(2) ?
C8B C9B . . 1.366(2) ?
C9B C10B . . 1.364(2) ?
C10B C11B . . 1.401(2) ?
C12B C13B . . 1.500(2) ?
C13B C15B . . 1.5010(10) ?

loop_
_geom_torsion_atom_site_label_1
_geom_torsion_atom_site_label_2
_geom_torsion_atom_site_label_3
_geom_torsion_atom_site_label_4
_geom_torsion
_geom_torsion_publ_flag
C17A O1A C4A O2A .1(2) ?
C17A O1A C4A C3A -176.7(2) ?
C16A O4A C1A O3A 1.2(2) ?
C16A O4A C1A C2A -178.6(2) ?
C13A N18A C14A O6A -178.0(2) ?
C13A N18A C14A N19A 2.70(10) ?
C14A N18A C13A C12A -3.20(10) ?
C14A N18A C13A C15A -124.6(2) ?
C2A N19A C12A O5A 7.3(2) ?
C12A N19A C2A C1A 68.2(2) ?
C12A N19A C2A C3A -60.2(2) yes
C2A N19A C12A C13A -171.3(2) ?
C2A N19A C14A O6A -9.9(2) ?
C2A N19A C14A N18A 169.6(2) ?
C14A N19A C2A C1A -100.8(2) ?
C14A N19A C2A C3A 130.8(2) ?
C14A N19A C12A O5A 177.3(2) ?
C12A N19A C14A O6A 179.8(2) ?
C12A N19A C14A N18A -.80(10) ?
C14A N19A C12A C13A -1.30(10) ?
O3A C1A C2A N19A 13.2(2) ?
O3A C1A C2A C3A 140.7(2) ?
O4A C1A C2A N19A -167.0(2) ?
O4A C1A C2A C3A -39.5(2) ?
N19A C2A C3A C4A -166.9(2) yes
N19A C2A C3A C5A -48.40(10) yes
C1A C2A C3A C4A 68.2(2) yes
C1A C2A C3A C5A -173.3(2) yes
C2A C3A C4A O1A -129.6(2) ?
C2A C3A C4A O2A 53.7(2) ?
C2A C3A C5A C6A 179.4(2) ?
C5A C3A C4A O1A 110.1(2) ?
C5A C3A C4A O2A -66.7(2) ?
C4A C3A C5A C6A -60.50(10) ?
C3A C5A C6A C7A 92.5(2) ?
C3A C5A C6A C11A -86.0(2) ?
C5A C6A C7A C8A -177.3(2) ?
C5A C6A C11A C10A 177.5(2) ?
C11A C6A C7A C8A 1.3(2) ?
C7A C6A C11A C10A -1.1(2) ?
C6A C7A C8A C9A -1.1(2) ?
C7A C8A C9A C10A .7(2) ?
C8A C9A C10A C11A -.4(2) ?
C9A C10A C11A C6A .6(2) ?
O5A C12A C13A N18A -176.0(2) ?
O5A C12A C13A C15A -53.7(2) ?
N19A C12A C13A N18A 2.60(10) ?
N19A C12A C13A C15A 124.9(2) yes
C17B O1B C4B O2B 1.3(2) ?
C17B O1B C4B C3B 178.6(2) ?
C16B O4B C1B O3B -.3(2) ?
C16B O4B C1B C2B 178.6(2) ?
C13B N18B C14B O6B -178.7(2) ?
C13B N18B C14B N19B 3.10(10) ?
C14B N18B C13B C12B -2.40(10) ?
C14B N18B C13B C15B -123.4(2) ?
C2B N19B C12B O5B -8.9(2) ?
C12B N19B C2B C1B -57.0(2) ?
C12B N19B C2B C3B 71.2(2) yes
C2B N19B C12B C13B 171.7(2) ?
C2B N19B C14B O6B 8.30(10) ?
C2B N19B C14B N18B -173.3(2) ?
C14B N19B C2B C1B 112.4(2) ?
C14B N19B C2B C3B -119.4(2) ?
C14B N19B C12B O5B -179.5(2) ?
C12B N19B C14B O6B 179.1(2) ?
C12B N19B C14B N18B -2.50(10) ?
C14B N19B C12B C13B 1.00(10) ?
O3B C1B C2B N19B -26.1(2) ?
O3B C1B C2B C3B -152.5(2) ?
O4B C1B C2B N19B 155.0(2) ?
O4B C1B C2B C3B 28.60(10) ?
N19B C2B C3B C4B 170.2(2) yes
N19B C2B C3B C5B 51.40(10) yes
C1B C2B C3B C4B -65.6(2) yes
C1B C2B C3B C5B 175.6(2) yes
C2B C3B C4B O1B 133.2(2) ?
C2B C3B C4B O2B -49.6(2) ?
C2B C3B C5B C6B 178.4(2) ?
C5B C3B C4B O1B -106.2(2) ?
C5B C3B C4B O2B 71.0(2) ?
C4B C3B C5B C6B 58.9(2) ?
C3B C5B C6B C7B -90.8(2) ?
C3B C5B C6B C11B 88.5(2) ?
C5B C6B C7B C8B 179.6(2) ?
C5B C6B C11B C10B -178.8(2) ?
C11B C6B C7B C8B .3(2) ?
C7B C6B C11B C10B .5(2) ?
C6B C7B C8B C9B -1.2(2) ?
C7B C8B C9B C10B 1.3(2) ?
C8B C9B C10B C11B -.4(2) ?
C9B C10B C11B C6B -.4(2) ?
O5B C12B C13B N18B -178.7(2) ?
O5B C12B C13B C15B -56.7(2) ?
N19B C12B C13B N18B .70(10) ?
N19B C12B C13B C15B 122.7(2) yes

loop_
_cod_related_entry_id
_cod_related_entry_database
_cod_related_entry_code
1 ChemSpider 21182225
